data_7004501
loop_
_publ_author_name
'Maity, Amarendra N.'
'Sarkar, Biprajit'
'Niemeyer, Mark'
'Sieger, Monika'
'Duboc, Carole'
'Zalis, Stanislav'
'Kaim, Wolfgang'

_publ_section_title
;
 A tetranuclear organorhenium(i) complex of the
 2,3,5,6-tetrafluoro-7,7,8,8-tetracyano-p-quinodimethane radical anion,
 TCNQF4&#x02D9;&#x2212;
;
_journal_issue 42
_journal_name_full 'Dalton Transactions'
_journal_page_first 5749
_journal_page_last 5753
_journal_paper_doi 10.1039/b807977c
_journal_year 2008
_chemical_formula_sum 'C66 H36 Cl4 F22 N12 O12 P3 Re4'
_chemical_formula_weight 2586.58
_chemical_name_common
;
tetra(rhenium(tri-carbonyl)(bipyridin)) (m4-(2,3,5,6-
tetrafluoro-7,7,8,8-tetracyano-p-quinodimethane))
;
_chemical_name_systematic
;
tetra(rhenium(tri-carbonyl)(bipyridin))
{m4-(2,3,5,6-tetrafluoro-7,7,8,8-tetracyano-p-quinodimethane)}
;
_space_group_IT_number 14
_symmetry_cell_setting monoclinic
_symmetry_space_group_name_Hall '-P 2ybc'
_symmetry_space_group_name_H-M 'P 1 21/c 1'
_atom_sites_solution_hydrogens geom
_atom_sites_solution_primary direct
_atom_sites_solution_secondary difmap
_audit_creation_method SHELXL-97
_cell_angle_alpha 90.00
_cell_angle_beta 107.500(17)
_cell_angle_gamma 90.00
_cell_formula_units_Z 2
_cell_length_a 17.542(2)
_cell_length_b 9.301(5)
_cell_length_c 26.235(8)
_cell_measurement_reflns_used 25
_cell_measurement_temperature 173(2)
_cell_measurement_theta_max 11.1
_cell_measurement_theta_min 10.3
_cell_volume 4082(3)
_computing_structure_refinement 'SHELXL-97 (Sheldrick, 1997)'
_computing_structure_solution 'SHELXS-97 (Sheldrick, 1990)'
_diffrn_ambient_temperature 173(2)
_diffrn_measured_fraction_theta_full 0.976
_diffrn_measured_fraction_theta_max 0.976
_diffrn_measurement_device_type 'Siemens P4'
_diffrn_radiation_monochromator graphite
_diffrn_radiation_source 'fine-focus sealed tube'
_diffrn_radiation_type MoK\a
_diffrn_radiation_wavelength 0.71073
_diffrn_reflns_av_R_equivalents 0.0583
_diffrn_reflns_av_sigmaI/netI 0.1036
_diffrn_reflns_limit_h_max 22
_diffrn_reflns_limit_h_min -7
_diffrn_reflns_limit_k_max 11
_diffrn_reflns_limit_k_min -11
_diffrn_reflns_limit_l_max 31
_diffrn_reflns_limit_l_min -32
_diffrn_reflns_number 8561
_diffrn_reflns_theta_full 26.52
_diffrn_reflns_theta_max 26.52
_diffrn_reflns_theta_min 2.31
_diffrn_standards_interval_count 298
_diffrn_standards_number 2
_exptl_absorpt_coefficient_mu 6.216
_exptl_absorpt_correction_T_max 0.315
_exptl_absorpt_correction_T_min 0.152
_exptl_absorpt_correction_type psi-scan
_exptl_crystal_colour green
_exptl_crystal_density_diffrn 2.104
_exptl_crystal_density_method 'not measured'
_exptl_crystal_description block
_exptl_crystal_F_000 2446
_exptl_crystal_size_max 0.80
_exptl_crystal_size_mid 0.30
_exptl_crystal_size_min 0.20
_refine_diff_density_max 6.033
_refine_diff_density_min -2.783
_refine_diff_density_rms 0.319
_refine_ls_extinction_method none
_refine_ls_goodness_of_fit_ref 1.074
_refine_ls_hydrogen_treatment noref
_refine_ls_matrix_type full
_refine_ls_number_parameters 511
_refine_ls_number_reflns 8282
_refine_ls_number_restraints 0
_refine_ls_restrained_S_all 1.074
_refine_ls_R_factor_all 0.1432
_refine_ls_R_factor_gt 0.0881
_refine_ls_shift/su_max 0.000
_refine_ls_shift/su_mean 0.000
_refine_ls_structure_factor_coef Fsqd
_refine_ls_weighting_details 'calc w=1/[\s^2^(Fo^2^)+(0.1034P)^2^] where P=(Fo^2^+2Fc^2^)/3'
_refine_ls_weighting_scheme calc
_refine_ls_wR_factor_gt 0.2088
_refine_ls_wR_factor_ref 0.2264
_reflns_number_gt 4263
_reflns_number_total 8282
_reflns_threshold_expression >2sigma(I)
_cod_data_source_file b807977c.txt
_cod_data_source_block 1
_cod_depositor_comments
;
The following automatic conversions were performed:
'_exptl_absorpt_correction_type' value 'Psi-scan' changed to 'psi-scan'
according to '/home/saulius/struct/CIF-dictionaries/cif_core.dic'
dictionary named 'cif_core.dic' version 2.4.1 from 2010-06-29.

Automatic conversion script
Id: cif_fix_enum 1527 2010-12-29 10:47:43Z saulius 
;
_cod_original_sg_symbol_H-M P2(1)/c
_cod_database_code 7004501

loop_
_symmetry_equiv_pos_as_xyz
'x, y, z'
'-x, y+1/2, -z+1/2'
'-x, -y, -z'
'x, -y-1/2, z-1/2'

loop_
_atom_site_label
_atom_site_type_symbol
_atom_site_fract_x
_atom_site_fract_y
_atom_site_fract_z
_atom_site_U_iso_or_equiv
_atom_site_adp_type
_atom_site_occupancy
_atom_site_symmetry_multiplicity
_atom_site_calc_flag
_atom_site_refinement_flags
_atom_site_disorder_assembly
_atom_site_disorder_group
Re1 Re 0.38474(4) 0.19130(8) 0.26643(2) 0.0540(2) Uani 1 1 d . . .
Re2 Re 0.15311(5) 0.22344(12) 0.49585(3) 0.0804(4) Uani 1 1 d . . .
N1 N 0.3648(7) 0.2625(17) 0.3382(4) 0.056(4) Uani 1 1 d . . .
N2 N 0.3825(9) -0.0219(16) 0.3003(5) 0.058(4) Uani 1 1 d . . .
N3 N 0.2582(8) 0.1287(18) 0.2409(5) 0.055(4) Uani 1 1 d . . .
N4 N 0.2457(9) 0.280(2) 0.4625(5) 0.074(5) Uani 1 1 d . . .
N5 N 0.2181(11) 0.0240(19) 0.5131(7) 0.082(5) Uiso 1 1 d . . .
N6 N 0.1061(8) 0.0957(18) 0.4246(4) 0.054(4) Uani 1 1 d . . .
O1 O 0.4163(11) 0.0722(18) 0.1650(5) 0.105(6) Uani 1 1 d . . .
O2 O 0.3681(14) 0.495(2) 0.2156(9) 0.137(8) Uani 1 1 d . . .
O3 O 0.5657(10) 0.255(2) 0.3121(7) 0.109(6) Uani 1 1 d . . .
O4 O 0.0273(11) 0.124(2) 0.5491(7) 0.125(7) Uani 1 1 d . . .
O5 O 0.0556(12) 0.5040(19) 0.4552(7) 0.106(5) Uani 1 1 d . . .
O6 O 0.2345(13) 0.390(3) 0.5988(7) 0.146(8) Uani 1 1 d . . .
P1 P 0.1467(3) 0.4619(6) 0.31692(19) 0.0672(14) Uani 1 1 d . . .
P2 P 0.5000 0.0000 0.5000 0.079(2) Uani 1 2 d S . .
F1 F 0.0933(9) 0.471(2) 0.3569(6) 0.128(5) Uani 1 1 d . . .
F2 F 0.0730(9) 0.3845(15) 0.2752(5) 0.113(5) Uani 1 1 d . . .
F3 F 0.1139(8) 0.6217(15) 0.2947(4) 0.097(4) Uani 1 1 d . . .
F4 F 0.1985(9) 0.4677(16) 0.2770(5) 0.112(5) Uani 1 1 d . . .
F5 F 0.2134(8) 0.5407(14) 0.3629(5) 0.099(4) Uani 1 1 d . . .
F6 F 0.1821(8) 0.3074(13) 0.3378(5) 0.089(3) Uani 1 1 d . . .
F7 F 0.4512(15) 0.103(2) 0.5235(8) 0.185(10) Uani 1 1 d . . .
F8 F 0.4305(19) -0.081(5) 0.4676(10) 0.32(2) Uani 1 1 d . . .
F9 F 0.5025(13) 0.100(2) 0.4529(7) 0.170(9) Uani 1 1 d . . .
F10 F 0.5010(5) 0.4291(11) 0.3999(3) 0.062(3) Uani 1 1 d . . .
F11 F 0.3793(5) 0.4229(11) 0.5388(3) 0.061(3) Uani 1 1 d . . .
Cl1 Cl 0.1853(7) 0.8530(12) 0.6667(4) 0.175(4) Uani 1 1 d . . .
Cl2 Cl 0.1179(8) 0.7320(16) 0.5657(5) 0.206(6) Uani 1 1 d . . .
C1 C 0.4035(12) 0.118(3) 0.2027(7) 0.078(6) Uani 1 1 d . . .
C2 C 0.3752(14) 0.387(3) 0.2340(9) 0.086(6) Uiso 1 1 d . . .
C3 C 0.5004(13) 0.237(2) 0.2955(8) 0.068(5) Uiso 1 1 d . . .
C4 C 0.0703(17) 0.160(3) 0.5271(10) 0.120(11) Uani 1 1 d . . .
C5 C 0.0933(14) 0.401(3) 0.4730(9) 0.082(6) Uiso 1 1 d . . .
C6 C 0.2003(17) 0.330(4) 0.5604(8) 0.126(12) Uani 1 1 d . . .
C7 C 0.3641(9) 0.2980(19) 0.3793(6) 0.050(4) Uani 1 1 d . . .
C8 C 0.3663(8) 0.3449(16) 0.4321(5) 0.041(4) Uani 1 1 d . . .
C9 C 0.2984(10) 0.3029(18) 0.4488(5) 0.050(4) Uani 1 1 d . . .
C10 C 0.4318(9) 0.4198(18) 0.4652(5) 0.044(4) Uani 1 1 d . . .
C11 C 0.5002(9) 0.4649(19) 0.4498(5) 0.047(4) Uani 1 1 d . . .
C12 C 0.4385(9) 0.4658(18) 0.5187(5) 0.047(4) Uani 1 1 d . . .
C13 C 0.4472(12) -0.088(2) 0.3319(7) 0.071(5) Uani 1 1 d . . .
H13A H 0.4983 -0.0440 0.3394 0.085 Uiso 1 1 calc R . .
C14 C 0.4392(18) -0.220(2) 0.3535(8) 0.090(7) Uani 1 1 d . . .
H14A H 0.4857 -0.2648 0.3763 0.108 Uiso 1 1 calc R . .
C15 C 0.3668(19) -0.291(3) 0.3438(11) 0.111(9) Uani 1 1 d . . .
H15A H 0.3617 -0.3850 0.3562 0.134 Uiso 1 1 calc R . .
C16 C 0.3036(17) -0.211(3) 0.3145(10) 0.098(8) Uani 1 1 d . . .
H16A H 0.2515 -0.2477 0.3099 0.118 Uiso 1 1 calc R . .
C17 C 0.3095(12) -0.086(2) 0.2922(7) 0.059(5) Uani 1 1 d . . .
C18 C 0.2426(12) 0.000(2) 0.2579(6) 0.064(5) Uani 1 1 d . . .
C19 C 0.1602(13) -0.047(3) 0.2430(8) 0.089(7) Uani 1 1 d . . .
H19A H 0.1460 -0.1348 0.2562 0.107 Uiso 1 1 calc R . .
C20 C 0.1023(15) 0.039(4) 0.2089(10) 0.108(10) Uani 1 1 d . . .
H20A H 0.0482 0.0082 0.1979 0.129 Uiso 1 1 calc R . .
C21 C 0.1216(13) 0.170(3) 0.1907(10) 0.092(7) Uani 1 1 d . . .
H21A H 0.0818 0.2289 0.1676 0.111 Uiso 1 1 calc R . .
C22 C 0.2009(13) 0.210(3) 0.2072(8) 0.085(7) Uani 1 1 d . . .
H22A H 0.2157 0.2984 0.1946 0.102 Uiso 1 1 calc R . .
C23 C 0.2779(16) 0.010(3) 0.5622(11) 0.105(8) Uiso 1 1 d . . .
H23A H 0.2893 0.0795 0.5901 0.126 Uiso 1 1 calc R . .
C24 C 0.315(2) -0.111(4) 0.5637(13) 0.140(11) Uiso 1 1 d . . .
H24A H 0.3596 -0.1206 0.5951 0.168 Uiso 1 1 calc R . .
C25 C 0.306(2) -0.229(3) 0.5304(12) 0.122(9) Uiso 1 1 d . . .
H25A H 0.3379 -0.3138 0.5391 0.146 Uiso 1 1 calc R . .
C26 C 0.244(3) -0.209(4) 0.4814(17) 0.173(15) Uiso 1 1 d . . .
H26A H 0.2298 -0.2791 0.4539 0.208 Uiso 1 1 calc R . .
C27 C 0.2039(12) -0.074(2) 0.4775(8) 0.072(5) Uiso 1 1 d . . .
C28 C 0.1385(13) -0.042(3) 0.4251(8) 0.081(7) Uani 1 1 d . . .
C29 C 0.1111(15) -0.127(3) 0.3834(11) 0.096(7) Uani 1 1 d . . .
H29A H 0.1310 -0.2229 0.3852 0.115 Uiso 1 1 calc R . .
C30 C 0.0554(15) -0.083(3) 0.3382(10) 0.094(8) Uani 1 1 d . . .
H30A H 0.0397 -0.1457 0.3081 0.113 Uiso 1 1 calc R . .
C31 C 0.0226(12) 0.046(3) 0.3355(7) 0.081(7) Uani 1 1 d . . .
H31A H -0.0179 0.0772 0.3046 0.098 Uiso 1 1 calc R . .
C32 C 0.0512(12) 0.134(3) 0.3810(8) 0.075(6) Uani 1 1 d . . .
H32A H 0.0289 0.2272 0.3798 0.090 Uiso 1 1 calc R . .
C33 C 0.188(3) 0.700(4) 0.6272(11) 0.169(17) Uani 1 1 d . . .
H33A H 0.2418 0.6875 0.6231 0.203 Uiso 1 1 calc R . .
H33B H 0.1739 0.6123 0.6438 0.203 Uiso 1 1 calc R . .

loop_
_atom_site_aniso_label
_atom_site_aniso_U_11
_atom_site_aniso_U_22
_atom_site_aniso_U_33
_atom_site_aniso_U_23
_atom_site_aniso_U_13
_atom_site_aniso_U_12
Re1 0.0587(4) 0.0730(5) 0.0403(3) -0.0072(3) 0.0298(3) -0.0067(4)
Re2 0.0659(5) 0.1438(9) 0.0425(4) -0.0253(4) 0.0329(4) -0.0465(5)
N1 0.034(7) 0.111(12) 0.023(6) -0.021(6) 0.007(5) -0.022(7)
N2 0.056(9) 0.072(10) 0.051(8) 0.010(7) 0.023(7) 0.005(8)
N3 0.038(7) 0.092(11) 0.037(7) -0.004(7) 0.013(6) 0.000(7)
N4 0.058(9) 0.138(15) 0.036(7) -0.013(8) 0.031(7) -0.050(9)
N6 0.040(7) 0.097(12) 0.026(6) -0.015(7) 0.012(5) -0.020(8)
O1 0.148(15) 0.126(13) 0.070(9) -0.033(9) 0.076(10) 0.005(11)
O2 0.18(2) 0.088(12) 0.181(19) 0.050(13) 0.110(17) 0.007(13)
O3 0.063(10) 0.141(15) 0.125(14) -0.032(11) 0.029(9) -0.022(10)
O4 0.119(14) 0.185(18) 0.106(12) -0.042(12) 0.086(11) -0.070(13)
O5 0.141(16) 0.088(11) 0.103(12) 0.003(9) 0.058(11) 0.002(11)
O6 0.139(17) 0.24(2) 0.065(10) -0.046(14) 0.031(10) -0.062(17)
P1 0.066(3) 0.086(4) 0.051(3) 0.007(3) 0.019(2) 0.005(3)
P2 0.086(6) 0.092(6) 0.064(4) 0.012(4) 0.029(4) 0.026(5)
F1 0.110(12) 0.178(15) 0.117(11) 0.003(10) 0.066(9) -0.017(10)
F2 0.103(10) 0.104(10) 0.103(10) -0.016(8) -0.012(8) 0.015(8)
F3 0.107(10) 0.108(10) 0.069(7) 0.020(7) 0.014(7) 0.030(8)
F4 0.142(13) 0.130(11) 0.089(9) 0.004(8) 0.073(9) 0.002(9)
F5 0.092(9) 0.103(10) 0.084(8) 0.004(7) -0.001(7) -0.012(8)
F6 0.087(9) 0.081(8) 0.087(8) 0.020(7) 0.010(6) -0.002(7)
F7 0.26(3) 0.182(18) 0.151(16) 0.072(14) 0.122(17) 0.108(19)
F8 0.26(3) 0.59(6) 0.16(2) -0.18(3) 0.12(2) -0.24(4)
F9 0.23(2) 0.180(17) 0.142(14) 0.079(13) 0.115(15) 0.109(16)
F10 0.052(5) 0.111(8) 0.032(4) -0.015(5) 0.025(4) -0.028(5)
F11 0.051(5) 0.107(8) 0.033(4) -0.024(5) 0.024(4) -0.033(5)
Cl1 0.195(11) 0.171(9) 0.174(9) -0.037(7) 0.077(8) -0.037(8)
Cl2 0.169(10) 0.321(16) 0.149(9) -0.071(9) 0.080(8) -0.090(10)
C1 0.066(12) 0.119(18) 0.050(10) -0.017(11) 0.022(9) -0.015(12)
C4 0.13(2) 0.17(3) 0.098(17) -0.025(17) 0.099(17) -0.06(2)
C6 0.12(2) 0.23(3) 0.040(10) -0.051(16) 0.034(12) -0.06(2)
C7 0.040(8) 0.069(11) 0.045(8) -0.004(8) 0.019(7) -0.007(8)
C8 0.036(8) 0.057(10) 0.030(7) -0.001(6) 0.009(6) -0.003(7)
C9 0.046(9) 0.064(11) 0.031(7) 0.000(7) -0.003(7) -0.009(8)
C10 0.042(8) 0.071(11) 0.022(6) 0.000(7) 0.014(6) -0.009(8)
C11 0.036(8) 0.082(12) 0.026(6) -0.013(7) 0.014(6) -0.013(8)
C12 0.050(9) 0.066(11) 0.032(7) 0.000(7) 0.022(7) -0.011(8)
C13 0.064(12) 0.094(16) 0.055(10) 0.003(11) 0.019(9) 0.007(11)
C14 0.13(2) 0.074(17) 0.067(13) 0.009(11) 0.029(14) 0.023(15)
C15 0.11(2) 0.11(2) 0.12(2) 0.044(18) 0.044(18) -0.016(19)
C16 0.093(18) 0.10(2) 0.107(18) 0.030(15) 0.044(15) -0.010(15)
C17 0.071(13) 0.063(12) 0.048(9) 0.007(9) 0.027(9) 0.003(10)
C18 0.076(13) 0.084(14) 0.042(9) -0.018(9) 0.033(9) -0.015(11)
C19 0.069(15) 0.14(2) 0.064(12) -0.019(13) 0.027(11) -0.020(14)
C20 0.062(15) 0.19(3) 0.072(15) -0.025(18) 0.020(12) 0.020(19)
C21 0.054(13) 0.14(2) 0.091(16) -0.006(16) 0.026(12) 0.032(14)
C22 0.067(14) 0.13(2) 0.061(11) -0.019(12) 0.020(10) 0.017(13)
C28 0.080(14) 0.105(18) 0.081(14) -0.035(13) 0.061(12) -0.041(13)
C29 0.088(18) 0.105(19) 0.104(19) -0.016(16) 0.042(15) 0.003(15)
C30 0.072(16) 0.13(2) 0.083(16) -0.037(16) 0.035(13) -0.024(16)
C31 0.055(12) 0.14(2) 0.039(10) 0.008(12) 0.007(9) -0.021(14)
C32 0.058(12) 0.106(16) 0.066(12) 0.003(11) 0.027(10) -0.003(11)
C33 0.27(5) 0.17(3) 0.087(19) -0.01(2) 0.09(3) -0.07(3)

loop_
_atom_type_symbol
_atom_type_description
_atom_type_scat_dispersion_real
_atom_type_scat_dispersion_imag
_atom_type_scat_source
C C 0.0033 0.0016 'International Tables Vol C Tables 4.2.6.8 and 6.1.1.4'
H H 0.0000 0.0000 'International Tables Vol C Tables 4.2.6.8 and 6.1.1.4'
N N 0.0061 0.0033 'International Tables Vol C Tables 4.2.6.8 and 6.1.1.4'
O O 0.0106 0.0060 'International Tables Vol C Tables 4.2.6.8 and 6.1.1.4'
F F 0.0171 0.0103 'International Tables Vol C Tables 4.2.6.8 and 6.1.1.4'
P P 0.1023 0.0942 'International Tables Vol C Tables 4.2.6.8 and 6.1.1.4'
Re Re -1.0185 7.2310 'International Tables Vol C Tables 4.2.6.8 and 6.1.1.4'
Cl Cl 0.1484 0.1585 'International Tables Vol C Tables 4.2.6.8 and 6.1.1.4'

loop_
_geom_angle_atom_site_label_1
_geom_angle_atom_site_label_2
_geom_angle_atom_site_label_3
_geom_angle
_geom_angle_site_symmetry_1
_geom_angle_site_symmetry_3
_geom_angle_publ_flag
C1 Re1 C3 89.3(8) . . ?
C1 Re1 C2 88.2(10) . . ?
C3 Re1 C2 85.2(9) . . ?
C1 Re1 N1 177.3(8) . . ?
C3 Re1 N1 90.8(6) . . ?
C2 Re1 N1 94.5(8) . . ?
C1 Re1 N2 93.4(8) . . ?
C3 Re1 N2 100.2(7) . . ?
C2 Re1 N2 174.4(8) . . ?
N1 Re1 N2 83.9(5) . . ?
C1 Re1 N3 93.5(7) . . ?
C3 Re1 N3 174.7(7) . . ?
C2 Re1 N3 99.5(8) . . ?
N1 Re1 N3 86.1(5) . . ?
N2 Re1 N3 75.1(6) . . ?
C6 Re2 C5 83.4(12) . . ?
C6 Re2 C4 87.9(11) . . ?
C5 Re2 C4 89.1(12) . . ?
C6 Re2 N4 93.2(8) . . ?
C5 Re2 N4 94.1(9) . . ?
C4 Re2 N4 176.7(11) . . ?
C6 Re2 N5 101.4(12) . . ?
C5 Re2 N5 174.5(8) . . ?
C4 Re2 N5 93.7(11) . . ?
N4 Re2 N5 83.0(7) . . ?
C6 Re2 N6 176.6(11) . . ?
C5 Re2 N6 99.7(8) . . ?
C4 Re2 N6 93.4(8) . . ?
N4 Re2 N6 85.4(5) . . ?
N5 Re2 N6 75.4(6) . . ?
C7 N1 Re1 171.5(13) . . ?
C13 N2 C17 118.5(16) . . ?
C13 N2 Re1 123.7(13) . . ?
C17 N2 Re1 117.6(12) . . ?
C18 N3 C22 122.3(18) . . ?
C18 N3 Re1 115.2(12) . . ?
C22 N3 Re1 122.4(15) . . ?
C9 N4 Re2 173.8(16) . . ?
C27 N5 C23 122(2) . . ?
C27 N5 Re2 119.3(15) . . ?
C23 N5 Re2 118.3(16) . . ?
C32 N6 C28 116.5(17) . . ?
C32 N6 Re2 126.9(15) . . ?
C28 N6 Re2 116.6(12) . . ?
F4 P1 F5 92.8(8) . . ?
F4 P1 F2 94.0(9) . . ?
F5 P1 F2 173.1(9) . . ?
F4 P1 F6 90.9(8) . . ?
F5 P1 F6 91.9(7) . . ?
F2 P1 F6 88.9(7) . . ?
F4 P1 F1 175.0(9) . . ?
F5 P1 F1 85.4(8) . . ?
F2 P1 F1 87.7(9) . . ?
F6 P1 F1 93.8(8) . . ?
F4 P1 F3 86.7(8) . . ?
F5 P1 F3 87.2(7) . . ?
F2 P1 F3 92.3(7) . . ?
F6 P1 F3 177.5(8) . . ?
F1 P1 F3 88.5(9) . . ?
F8 P2 F8 180(3) 3_656 . ?
F8 P2 F7 85.0(17) 3_656 . ?
F8 P2 F7 95.0(17) . . ?
F8 P2 F7 95.0(17) 3_656 3_656 ?
F8 P2 F7 85.0(17) . 3_656 ?
F7 P2 F7 180.0(12) . 3_656 ?
F8 P2 F9 93.6(17) 3_656 3_656 ?
F8 P2 F9 86.4(17) . 3_656 ?
F7 P2 F9 84.2(8) . 3_656 ?
F7 P2 F9 95.8(8) 3_656 3_656 ?
F8 P2 F9 86.4(17) 3_656 . ?
F8 P2 F9 93.6(17) . . ?
F7 P2 F9 95.8(8) . . ?
F7 P2 F9 84.2(8) 3_656 . ?
F9 P2 F9 180.000(6) 3_656 . ?
O1 C1 Re1 179(2) . . ?
O2 C2 Re1 178(2) . . ?
O3 C3 Re1 177(2) . . ?
O4 C4 Re2 174(3) . . ?
O5 C5 Re2 175(2) . . ?
O6 C6 Re2 174(3) . . ?
N1 C7 C8 177.8(16) . . ?
C10 C8 C9 123.1(12) . . ?
C10 C8 C7 121.8(12) . . ?
C9 C8 C7 115.1(12) . . ?
N4 C9 C8 175(2) . . ?
C8 C10 C12 124.4(13) . . ?
C8 C10 C11 124.7(12) . . ?
C12 C10 C11 110.9(12) . . ?
C12 C11 F10 119.0(12) 3_666 . ?
C12 C11 C10 124.1(12) 3_666 . ?
F10 C11 C10 116.9(12) . . ?
C11 C12 F11 118.5(12) 3_666 . ?
C11 C12 C10 125.0(13) 3_666 . ?
F11 C12 C10 116.3(13) . . ?
N2 C13 C14 119(2) . . ?
C13 C14 C15 123(2) . . ?
C16 C15 C14 113(2) . . ?
C17 C16 C15 125(3) . . ?
C16 C17 N2 121(2) . . ?
C16 C17 C18 126(2) . . ?
N2 C17 C18 113.2(15) . . ?
N3 C18 C19 118(2) . . ?
N3 C18 C17 118.9(16) . . ?
C19 C18 C17 123(2) . . ?
C20 C19 C18 119(2) . . ?
C21 C20 C19 121(3) . . ?
C22 C21 C20 117(2) . . ?
N3 C22 C21 122(2) . . ?
C24 C23 N5 110(3) . . ?
C23 C24 C25 135(4) . . ?
C24 C25 C26 112(3) . . ?
C27 C26 C25 114(3) . . ?
N5 C27 C26 126(3) . . ?
N5 C27 C28 116.5(19) . . ?
C26 C27 C28 117(2) . . ?
C29 C28 N6 120(2) . . ?
C29 C28 C27 128(2) . . ?
N6 C28 C27 112.2(16) . . ?
C28 C29 C30 122(3) . . ?
C31 C30 C29 121(2) . . ?
C30 C31 C32 116(2) . . ?
N6 C32 C31 124(2) . . ?
Cl2 C33 Cl1 106(2) . . ?

loop_
_geom_bond_atom_site_label_1
_geom_bond_atom_site_label_2
_geom_bond_distance
_geom_bond_site_symmetry_2
_geom_bond_publ_flag
Re1 C1 1.923(18) . ?
Re1 C3 1.99(2) . ?
Re1 C2 2.00(3) . ?
Re1 N1 2.122(11) . ?
Re1 N2 2.178(15) . ?
Re1 N3 2.195(13) . ?
Re2 C6 1.92(2) . ?
Re2 C5 1.95(3) . ?
Re2 C4 1.962(18) . ?
Re2 N4 2.128(12) . ?
Re2 N5 2.153(18) . ?
Re2 N6 2.158(12) . ?
N1 C7 1.131(18) . ?
N2 C13 1.34(2) . ?
N2 C17 1.37(2) . ?
N3 C18 1.33(2) . ?
N3 C22 1.35(3) . ?
N4 C9 1.11(2) . ?
N5 C27 1.28(2) . ?
N5 C23 1.40(3) . ?
N6 C32 1.30(2) . ?
N6 C28 1.40(3) . ?
O1 C1 1.16(2) . ?
O2 C2 1.10(3) . ?
O3 C3 1.11(2) . ?
O4 C4 1.13(2) . ?
O5 C5 1.18(3) . ?
O6 C6 1.15(2) . ?
P1 F4 1.581(12) . ?
P1 F5 1.585(13) . ?
P1 F2 1.592(14) . ?
P1 F6 1.596(13) . ?
P1 F1 1.605(14) . ?
P1 F3 1.637(14) . ?
P2 F8 1.47(2) 3_656 ?
P2 F8 1.47(2) . ?
P2 F7 1.530(18) . ?
P2 F7 1.530(18) 3_656 ?
P2 F9 1.556(15) 3_656 ?
P2 F9 1.556(15) . ?
F10 C11 1.354(14) . ?
F11 C12 1.359(16) . ?
Cl1 C33 1.77(4) . ?
Cl2 C33 1.73(4) . ?
C7 C8 1.443(19) . ?
C8 C10 1.40(2) . ?
C8 C9 1.44(2) . ?
C10 C12 1.437(18) . ?
C10 C11 1.440(19) . ?
C11 C12 1.31(2) 3_666 ?
C12 C11 1.31(2) 3_666 ?
C13 C14 1.38(3) . ?
C14 C15 1.38(4) . ?
C15 C16 1.36(4) . ?
C16 C17 1.32(3) . ?
C17 C18 1.48(3) . ?
C18 C19 1.45(3) . ?
C19 C20 1.39(3) . ?
C20 C21 1.38(4) . ?
C21 C22 1.38(3) . ?
C23 C24 1.30(4) . ?
C24 C25 1.38(4) . ?
C25 C26 1.43(5) . ?
C26 C27 1.42(4) . ?
C27 C28 1.53(3) . ?
C28 C29 1.32(3) . ?
C29 C30 1.35(3) . ?
C30 C31 1.32(3) . ?
C31 C32 1.41(3) . ?
